data_7235300
loop_
_publ_author_name
'Ma, Ai-Qing'
'Zhu, Long-Guan'

_publ_section_title
;
 Diverse silver(i) sulfobenzoate coordination polymers and their recycling
 property as homogeneous catalyst in oxygenation of sulfide
;
_journal_issue 28
_journal_name_full 'RSC Adv.'
_journal_page_first 14691
_journal_paper_doi 10.1039/C3RA47136E
_journal_volume 4
_journal_year 2014
_chemical_formula_sum 'C35 H40 Ag2 N8 O9 S'
_chemical_formula_weight 964.55
_space_group_IT_number 2
_space_group_name_Hall '-P 1'
_space_group_name_H-M_alt 'P -1'
_atom_sites_solution_hydrogens geom
_atom_sites_solution_primary direct
_atom_sites_solution_secondary difmap
_audit_creation_method SHELXL-97
_cell_angle_alpha 98.0970(10)
_cell_angle_beta 98.2860(10)
_cell_angle_gamma 113.9710(10)
_cell_formula_units_Z 2
_cell_length_a 10.6331(3)
_cell_length_b 11.3717(3)
_cell_length_c 18.0884(5)
_cell_measurement_temperature 295(2)
_cell_volume 1928.99(9)
_computing_structure_refinement 'SHELXL-97 (Sheldrick, 1997)'
_diffrn_ambient_temperature 295(2)
_diffrn_measured_fraction_theta_full 0.991
_diffrn_measured_fraction_theta_max 0.991
_diffrn_radiation_monochromator graphite
_diffrn_radiation_source 'fine-focus sealed tube'
_diffrn_radiation_type MoK\a
_diffrn_radiation_wavelength 0.71073
_diffrn_reflns_av_R_equivalents 0.0258
_diffrn_reflns_av_sigmaI/netI 0.0250
_diffrn_reflns_limit_h_max 12
_diffrn_reflns_limit_h_min -12
_diffrn_reflns_limit_k_max 13
_diffrn_reflns_limit_k_min -13
_diffrn_reflns_limit_l_max 21
_diffrn_reflns_limit_l_min -21
_diffrn_reflns_number 19941
_diffrn_reflns_theta_full 25.10
_diffrn_reflns_theta_max 25.10
_diffrn_reflns_theta_min 1.17
_exptl_absorpt_coefficient_mu 1.133
_exptl_crystal_density_diffrn 1.661
_exptl_crystal_density_method 'not measured'
_exptl_crystal_F_000 976
_refine_diff_density_max 1.172
_refine_diff_density_min -0.749
_refine_diff_density_rms 0.078
_refine_ls_extinction_method none
_refine_ls_goodness_of_fit_ref 1.064
_refine_ls_hydrogen_treatment mixed
_refine_ls_matrix_type full
_refine_ls_number_parameters 520
_refine_ls_number_reflns 6820
_refine_ls_number_restraints 12
_refine_ls_restrained_S_all 1.063
_refine_ls_R_factor_all 0.0438
_refine_ls_R_factor_gt 0.0380
_refine_ls_shift/su_max 0.001
_refine_ls_shift/su_mean 0.000
_refine_ls_structure_factor_coef Fsqd
_refine_ls_weighting_details 'calc w=1/[\s^2^(Fo^2^)+(0.0613P)^2^+2.2631P] where P=(Fo^2^+2Fc^2^)/3'
_refine_ls_weighting_scheme calc
_refine_ls_wR_factor_gt 0.1071
_refine_ls_wR_factor_ref 0.1166
_reflns_number_gt 6009
_reflns_number_total 6820
_reflns_threshold_expression >2sigma(I)
_cod_data_source_file c3ra47136e2.cif
_cod_data_source_block m
_cod_database_code 7235300

loop_
_symmetry_equiv_pos_as_xyz
'x, y, z'
'-x, -y, -z'

loop_
_atom_site_label
_atom_site_type_symbol
_atom_site_fract_x
_atom_site_fract_y
_atom_site_fract_z
_atom_site_U_iso_or_equiv
_atom_site_adp_type
_atom_site_occupancy
_atom_site_symmetry_multiplicity
_atom_site_calc_flag
_atom_site_refinement_flags
Ag1 Ag 0.16774(3) 0.73267(3) 0.377259(19) 0.05922(12) Uani 1 1 d .
Ag2 Ag 0.06903(3) 0.17741(3) 0.095842(18) 0.05607(12) Uani 1 1 d .
S1 S 0.39586(11) 0.23123(10) 0.21068(6) 0.0530(2) Uani 1 1 d .
N1 N 0.3089(3) 0.8471(3) 0.49342(17) 0.0429(7) Uani 1 1 d .
N2 N 0.3422(3) 0.9748(3) 0.52197(17) 0.0397(6) Uani 1 1 d .
N3 N -0.0530(3) 0.7055(3) 0.33706(19) 0.0499(7) Uani 1 1 d .
N4 N -0.1703(4) 0.6007(4) 0.3410(2) 0.0593(9) Uani 1 1 d .
N5 N 0.1524(4) 0.1642(3) -0.00257(18) 0.0538(8) Uani 1 1 d .
N6 N 0.1099(4) 0.1882(3) -0.0700(2) 0.0608(9) Uani 1 1 d .
N7 N 0.1780(3) 0.8170(3) -0.16758(18) 0.0469(7) Uani 1 1 d .
N8 N 0.0498(3) 0.8189(3) -0.17925(19) 0.0510(8) Uani 1 1 d .
O1 O 0.2613(4) 0.6180(3) 0.30641(18) 0.0669(8) Uani 1 1 d .
O2 O 0.3354(4) 0.7676(3) 0.2374(2) 0.0729(9) Uani 1 1 d .
O3 O 0.4701(5) 0.2696(4) 0.2901(2) 0.0984(13) Uani 1 1 d .
O4 O 0.2509(4) 0.1477(3) 0.1959(3) 0.0852(12) Uani 1 1 d .
O5 O 0.4677(4) 0.1796(3) 0.1631(3) 0.0908(12) Uani 1 1 d .
C1 C 0.3190(4) 0.6613(4) 0.2542(2) 0.0503(9) Uani 1 1 d .
C2 C 0.3729(4) 0.5756(3) 0.2093(2) 0.0431(8) Uani 1 1 d .
C3 C 0.3534(4) 0.4540(4) 0.2245(2) 0.0434(8) Uani 1 1 d .
H3 H 0.3016 0.4216 0.2604 0.052 Uiso 1 1 calc R
C4 C 0.4118(4) 0.3801(4) 0.1858(2) 0.0450(8) Uani 1 1 d .
C5 C 0.4851(5) 0.4261(4) 0.1315(2) 0.0576(10) Uani 1 1 d .
H5 H 0.5227 0.3762 0.1057 0.069 Uiso 1 1 calc R
C6 C 0.5034(5) 0.5462(4) 0.1150(3) 0.0616(11) Uani 1 1 d .
H6 H 0.5530 0.5772 0.0781 0.074 Uiso 1 1 calc R
C7 C 0.4469(5) 0.6202(4) 0.1542(2) 0.0533(9) Uani 1 1 d .
H7 H 0.4592 0.7011 0.1431 0.064 Uiso 1 1 calc R
C8 C 0.3674(4) 0.8094(4) 0.5495(2) 0.0514(9) Uani 1 1 d .
H8 H 0.3620 0.7251 0.5463 0.062 Uiso 1 1 calc R
C9 C 0.4376(4) 0.9115(5) 0.6135(2) 0.0560(10) Uani 1 1 d .
H9 H 0.4868 0.9096 0.6599 0.067 Uiso 1 1 calc R
C10 C 0.4188(4) 1.0148(4) 0.5939(2) 0.0499(9) Uani 1 1 d .
H10 H 0.4531 1.0987 0.6249 0.060 Uiso 1 1 calc R
C11 C 0.2816(4) 1.0460(4) 0.4800(2) 0.0455(8) Uani 1 1 d .
H11A H 0.2770 1.0202 0.4259 0.055 Uiso 1 1 calc R
H11B H 0.3428 1.1398 0.4967 0.055 Uiso 1 1 calc R
C12 C 0.1353(3) 1.0202(3) 0.49139(18) 0.0356(7) Uani 1 1 d .
C13 C 0.0535(4) 0.9143(3) 0.51936(19) 0.0391(7) Uani 1 1 d .
H13 H 0.0891 0.8558 0.5326 0.047 Uiso 1 1 calc R
C14 C 0.0801(4) 1.1062(3) 0.4720(2) 0.0390(7) Uani 1 1 d .
H14 H 0.1335 1.1780 0.4531 0.047 Uiso 1 1 calc R
C15 C -0.0963(5) 0.7969(5) 0.3240(2) 0.0601(11) Uani 1 1 d .
H15 H -0.0371 0.8806 0.3190 0.072 Uiso 1 1 calc R
C16 C -0.2359(6) 0.7535(7) 0.3189(3) 0.0776(15) Uani 1 1 d .
H16 H -0.2895 0.7994 0.3096 0.093 Uiso 1 1 calc R
C17 C -0.2817(5) 0.6301(7) 0.3301(3) 0.0827(16) Uani 1 1 d .
H17 H -0.3743 0.5744 0.3303 0.099 Uiso 1 1 calc R
C18 C -0.1641(6) 0.4790(5) 0.3512(3) 0.0744(13) Uani 1 1 d .
H18A H -0.1238 0.4505 0.3115 0.089 Uiso 1 1 calc R
H18B H -0.2593 0.4113 0.3453 0.089 Uiso 1 1 calc R
C19 C -0.0772(5) 0.4929(4) 0.4288(2) 0.0580(10) Uani 1 1 d .
C20 C -0.1099(5) 0.5349(4) 0.4958(3) 0.0624(11) Uani 1 1 d .
H20 H -0.1839 0.5590 0.4937 0.075 Uiso 1 1 calc R
C21 C 0.0321(5) 0.4587(4) 0.4335(3) 0.0623(11) Uani 1 1 d .
H21 H 0.0553 0.4307 0.3888 0.075 Uiso 1 1 calc R
C22 C 0.2553(5) 0.1283(4) -0.0113(3) 0.0625(11) Uani 1 1 d .
H22 H 0.3044 0.1056 0.0266 0.075 Uiso 1 1 calc R
C23 C 0.2782(7) 0.1297(5) -0.0836(3) 0.0797(16) Uani 1 1 d .
H23 H 0.3435 0.1083 -0.1041 0.096 Uiso 1 1 calc R
C24 C 0.1867(7) 0.1685(5) -0.1187(3) 0.0848(17) Uani 1 1 d .
H24 H 0.1779 0.1798 -0.1688 0.102 Uiso 1 1 calc R
C25 C 0.0021(5) 0.2361(5) -0.0811(3) 0.0767(14) Uani 1 1 d .
H25A H -0.0462 0.2241 -0.0393 0.092 Uiso 1 1 calc R
H25B H -0.0669 0.1838 -0.1282 0.092 Uiso 1 1 calc R
C26 C 0.0626(4) 0.3805(4) -0.0851(2) 0.0557(10) Uani 1 1 d .
C27 C 0.1630(6) 0.4789(5) -0.0255(3) 0.0760(15) Uani 1 1 d .
H27 H 0.1951 0.4569 0.0187 0.091 Uiso 1 1 calc R
C28 C 0.2162(5) 0.6092(5) -0.0307(2) 0.0688(13) Uani 1 1 d .
H28 H 0.2847 0.6735 0.0099 0.083 Uiso 1 1 calc R
C29 C 0.1702(4) 0.6463(4) -0.0946(2) 0.0461(8) Uani 1 1 d .
C30 C 0.0682(5) 0.5477(4) -0.1537(2) 0.0561(10) Uani 1 1 d .
H30 H 0.0338 0.5699 -0.1972 0.067 Uiso 1 1 calc R
C31 C 0.0167(5) 0.4165(4) -0.1489(2) 0.0593(10) Uani 1 1 d .
H31 H -0.0503 0.3518 -0.1898 0.071 Uiso 1 1 calc R
C32 C 0.2351(4) 0.7899(4) -0.0976(2) 0.0532(9) Uani 1 1 d .
H32A H 0.2205 0.8400 -0.0543 0.064 Uiso 1 1 calc R
H32B H 0.3360 0.8203 -0.0923 0.064 Uiso 1 1 calc R
C33 C 0.2345(4) 0.8395(4) -0.2281(2) 0.0580(10) Uani 1 1 d .
H33 H 0.3213 0.8422 -0.2335 0.070 Uiso 1 1 calc R
C34 C 0.1431(5) 0.8579(5) -0.2807(3) 0.0659(11) Uani 1 1 d .
H34 H 0.1548 0.8762 -0.3284 0.079 Uiso 1 1 calc R
C35 C 0.0298(5) 0.8436(4) -0.2485(2) 0.0570(10) Uani 1 1 d .
H35 H -0.0500 0.8503 -0.2720 0.068 Uiso 1 1 calc R
O1W O 0.2000(4) 0.9256(4) 0.2758(2) 0.0802(10) Uani 1 1 d D
O2W O 0.4489(5) 0.6057(4) 0.4319(2) 0.0949(13) Uani 1 1 d D
O3W O 0.3953(6) -0.0984(4) 0.1134(3) 0.1070(15) Uani 1 1 d D
O4W O 0.3803(6) 0.3397(5) 0.4218(3) 0.1156(16) Uani 1 1 d D
H3A H 0.406(6) -0.020(2) 0.126(2) 0.080 Uiso 1 1 d D
H1B H 0.221(5) 0.993(3) 0.256(3) 0.080 Uiso 1 1 d D
H3B H 0.380(6) -0.132(4) 0.1519(18) 0.080 Uiso 1 1 d D
H1A H 0.252(5) 0.889(4) 0.262(3) 0.080 Uiso 1 1 d D
H2A H 0.401(5) 0.618(4) 0.3944(19) 0.080 Uiso 1 1 d D
H4B H 0.396(4) 0.327(5) 0.4671(13) 0.080 Uiso 1 1 d D
H2B H 0.431(5) 0.5247(17) 0.423(3) 0.080 Uiso 1 1 d D
H4A H 0.465(2) 0.376(5) 0.413(3) 0.080 Uiso 1 1 d D

loop_
_atom_site_aniso_label
_atom_site_aniso_U_11
_atom_site_aniso_U_22
_atom_site_aniso_U_33
_atom_site_aniso_U_23
_atom_site_aniso_U_13
_atom_site_aniso_U_12
Ag1 0.0531(2) 0.0618(2) 0.0638(2) 0.00414(15) 0.00914(15) 0.03039(16)
Ag2 0.0581(2) 0.0675(2) 0.0573(2) 0.02299(15) 0.02427(15) 0.03507(17)
S1 0.0591(6) 0.0542(6) 0.0606(6) 0.0181(4) 0.0076(5) 0.0393(5)
N1 0.0366(15) 0.0439(16) 0.0523(17) 0.0085(13) 0.0103(13) 0.0219(13)
N2 0.0325(14) 0.0450(16) 0.0483(16) 0.0126(13) 0.0109(12) 0.0222(13)
N3 0.0434(17) 0.0523(18) 0.0497(17) 0.0072(14) 0.0063(13) 0.0193(15)
N4 0.0422(18) 0.064(2) 0.0531(19) 0.0054(16) 0.0004(15) 0.0105(16)
N5 0.061(2) 0.058(2) 0.0456(17) 0.0148(15) 0.0138(15) 0.0268(17)
N6 0.077(2) 0.0468(19) 0.0482(19) 0.0146(15) 0.0081(17) 0.0180(18)
N7 0.0427(16) 0.0488(17) 0.0542(18) 0.0118(14) 0.0124(14) 0.0242(14)
N8 0.0468(18) 0.061(2) 0.0562(19) 0.0186(16) 0.0168(15) 0.0306(16)
O1 0.087(2) 0.079(2) 0.0614(18) 0.0125(16) 0.0232(16) 0.0608(19)
O2 0.090(2) 0.0438(16) 0.096(2) 0.0124(16) 0.0267(19) 0.0390(16)
O3 0.116(3) 0.088(3) 0.089(3) 0.033(2) -0.013(2) 0.049(2)
O4 0.072(2) 0.069(2) 0.146(3) 0.069(2) 0.042(2) 0.0417(18)
O5 0.082(2) 0.063(2) 0.162(4) 0.037(2) 0.056(3) 0.0518(19)
C1 0.051(2) 0.051(2) 0.050(2) -0.0013(17) -0.0003(17) 0.0302(18)
C2 0.0442(19) 0.0411(18) 0.0431(18) 0.0030(15) -0.0017(15) 0.0233(16)
C3 0.0431(19) 0.046(2) 0.0445(19) 0.0072(15) 0.0048(15) 0.0255(16)
C4 0.047(2) 0.0419(19) 0.050(2) 0.0066(15) 0.0038(16) 0.0262(16)
C5 0.062(3) 0.057(2) 0.060(2) 0.0045(19) 0.017(2) 0.034(2)
C6 0.080(3) 0.052(2) 0.060(2) 0.0139(19) 0.027(2) 0.031(2)
C7 0.066(3) 0.042(2) 0.050(2) 0.0082(16) 0.0059(18) 0.0251(19)
C8 0.044(2) 0.056(2) 0.072(3) 0.032(2) 0.0201(18) 0.0316(18)
C9 0.045(2) 0.082(3) 0.052(2) 0.026(2) 0.0099(17) 0.034(2)
C10 0.0359(18) 0.057(2) 0.052(2) 0.0025(17) 0.0077(16) 0.0198(17)
C11 0.0412(19) 0.048(2) 0.063(2) 0.0257(17) 0.0212(17) 0.0274(17)
C12 0.0370(16) 0.0426(18) 0.0334(15) 0.0070(13) 0.0082(13) 0.0235(14)
C13 0.0447(18) 0.0438(18) 0.0438(18) 0.0164(15) 0.0141(14) 0.0303(16)
C14 0.0408(18) 0.0377(17) 0.0461(18) 0.0174(14) 0.0155(14) 0.0198(15)
C15 0.063(3) 0.072(3) 0.046(2) 0.0040(19) -0.0030(18) 0.037(2)
C16 0.072(3) 0.111(5) 0.064(3) 0.009(3) 0.003(2) 0.061(3)
C17 0.044(2) 0.121(5) 0.069(3) 0.008(3) 0.003(2) 0.030(3)
C18 0.080(3) 0.055(3) 0.062(3) 0.004(2) 0.003(2) 0.010(2)
C19 0.064(3) 0.037(2) 0.058(2) 0.0078(17) 0.012(2) 0.0076(18)
C20 0.062(3) 0.047(2) 0.071(3) 0.009(2) 0.020(2) 0.016(2)
C21 0.072(3) 0.049(2) 0.056(2) 0.0063(19) 0.022(2) 0.015(2)
C22 0.069(3) 0.056(2) 0.067(3) 0.012(2) 0.024(2) 0.030(2)
C23 0.114(4) 0.051(3) 0.087(4) 0.015(2) 0.055(3) 0.037(3)
C24 0.136(5) 0.062(3) 0.051(3) 0.013(2) 0.038(3) 0.032(3)
C25 0.064(3) 0.070(3) 0.076(3) 0.029(2) -0.010(2) 0.014(2)
C26 0.052(2) 0.059(2) 0.048(2) 0.0162(18) -0.0020(17) 0.0198(19)
C27 0.086(3) 0.069(3) 0.052(2) 0.018(2) -0.020(2) 0.024(3)
C28 0.075(3) 0.064(3) 0.045(2) -0.0002(19) -0.018(2) 0.023(2)
C29 0.047(2) 0.054(2) 0.0430(19) 0.0078(16) 0.0073(15) 0.0288(17)
C30 0.064(3) 0.058(2) 0.041(2) 0.0097(17) -0.0038(18) 0.027(2)
C31 0.061(3) 0.054(2) 0.046(2) 0.0062(18) -0.0088(18) 0.016(2)
C32 0.048(2) 0.056(2) 0.054(2) 0.0054(18) 0.0023(17) 0.0264(19)
C33 0.050(2) 0.064(3) 0.064(3) 0.009(2) 0.0224(19) 0.027(2)
C34 0.070(3) 0.087(3) 0.051(2) 0.021(2) 0.023(2) 0.039(3)
C35 0.057(2) 0.070(3) 0.051(2) 0.020(2) 0.0106(18) 0.034(2)
O1W 0.083(2) 0.070(2) 0.100(3) 0.035(2) 0.041(2) 0.0334(19)
O2W 0.128(4) 0.103(3) 0.074(2) 0.017(2) 0.003(2) 0.077(3)
O3W 0.171(5) 0.068(2) 0.098(3) 0.016(2) 0.048(3) 0.063(3)
O4W 0.144(4) 0.110(4) 0.106(4) 0.046(3) 0.030(3) 0.060(4)

loop_
_atom_type_symbol
_atom_type_description
_atom_type_scat_dispersion_real
_atom_type_scat_dispersion_imag
_atom_type_scat_source
C C 0.0033 0.0016 'International Tables Vol C Tables 4.2.6.8 and 6.1.1.4'
H H 0.0000 0.0000 'International Tables Vol C Tables 4.2.6.8 and 6.1.1.4'
Ag Ag -0.8971 1.1015 'International Tables Vol C Tables 4.2.6.8 and 6.1.1.4'
N N 0.0061 0.0033 'International Tables Vol C Tables 4.2.6.8 and 6.1.1.4'
O O 0.0106 0.0060 'International Tables Vol C Tables 4.2.6.8 and 6.1.1.4'
S S 0.1246 0.1234 'International Tables Vol C Tables 4.2.6.8 and 6.1.1.4'

loop_
_geom_angle_atom_site_label_1
_geom_angle_atom_site_label_2
_geom_angle_atom_site_label_3
_geom_angle
_geom_angle_site_symmetry_1
_geom_angle_site_symmetry_3
N3 Ag1 N1 125.54(11) . .
N3 Ag1 O1 120.92(12) . .
N1 Ag1 O1 113.04(11) . .
N8 Ag2 N5 169.24(13) 2_565 .
O4 S1 O5 112.1(3) . .
O4 S1 O3 115.7(3) . .
O5 S1 O3 110.3(3) . .
O4 S1 C4 106.78(17) . .
O5 S1 C4 106.6(2) . .
O3 S1 C4 104.6(2) . .
C8 N1 N2 104.8(3) . .
C8 N1 Ag1 131.3(3) . .
N2 N1 Ag1 123.7(2) . .
C10 N2 N1 111.1(3) . .
C10 N2 C11 127.6(3) . .
N1 N2 C11 120.8(3) . .
C15 N3 N4 105.0(4) . .
C15 N3 Ag1 128.0(3) . .
N4 N3 Ag1 124.9(3) . .
N3 N4 C17 109.2(4) . .
N3 N4 C18 120.4(4) . .
C17 N4 C18 130.3(5) . .
C22 N5 N6 105.9(4) . .
C22 N5 Ag2 127.6(3) . .
N6 N5 Ag2 126.4(3) . .
C24 N6 N5 109.3(4) . .
C24 N6 C25 129.0(4) . .
N5 N6 C25 121.7(4) . .
C33 N7 N8 110.5(3) . .
C33 N7 C32 128.2(3) . .
N8 N7 C32 121.3(3) . .
C35 N8 N7 105.4(3) . .
C35 N8 Ag2 127.3(3) . 2_565
N7 N8 Ag2 126.2(2) . 2_565
C1 O1 Ag1 120.7(3) . .
O2 C1 O1 124.9(4) . .
O2 C1 C2 118.7(4) . .
O1 C1 C2 116.4(3) . .
C7 C2 C3 119.0(3) . .
C7 C2 C1 120.2(3) . .
C3 C2 C1 120.8(3) . .
C2 C3 C4 119.9(4) . .
C2 C3 H3 120.0 . .
C4 C3 H3 120.0 . .
C5 C4 C3 120.2(3) . .
C5 C4 S1 120.6(3) . .
C3 C4 S1 119.1(3) . .
C4 C5 C6 120.4(4) . .
C4 C5 H5 119.8 . .
C6 C5 H5 119.8 . .
C5 C6 C7 119.2(4) . .
C5 C6 H6 120.4 . .
C7 C6 H6 120.4 . .
C2 C7 C6 121.2(4) . .
C2 C7 H7 119.4 . .
C6 C7 H7 119.4 . .
N1 C8 C9 111.4(3) . .
N1 C8 H8 124.3 . .
C9 C8 H8 124.3 . .
C10 C9 C8 104.8(3) . .
C10 C9 H9 127.6 . .
C8 C9 H9 127.6 . .
N2 C10 C9 107.9(4) . .
N2 C10 H10 126.1 . .
C9 C10 H10 126.1 . .
N2 C11 C12 112.4(3) . .
N2 C11 H11A 109.1 . .
C12 C11 H11A 109.1 . .
N2 C11 H11B 109.1 . .
C12 C11 H11B 109.1 . .
H11A C11 H11B 107.8 . .
C13 C12 C14 118.6(3) . .
C13 C12 C11 123.0(3) . .
C14 C12 C11 118.4(3) . .
C14 C13 C12 121.0(3) 2_576 .
C14 C13 H13 119.5 2_576 .
C12 C13 H13 119.5 . .
C13 C14 C12 120.4(3) 2_576 .
C13 C14 H14 119.8 2_576 .
C12 C14 H14 119.8 . .
N3 C15 C16 111.9(5) . .
N3 C15 H15 124.1 . .
C16 C15 H15 124.1 . .
C17 C16 C15 105.6(5) . .
C17 C16 H16 127.2 . .
C15 C16 H16 127.2 . .
C16 C17 N4 108.3(5) . .
C16 C17 H17 125.8 . .
N4 C17 H17 125.8 . .
N4 C18 C19 112.8(4) . .
N4 C18 H18A 109.0 . .
C19 C18 H18A 109.0 . .
N4 C18 H18B 109.0 . .
C19 C18 H18B 109.0 . .
H18A C18 H18B 107.8 . .
C21 C19 C20 118.7(4) . .
C21 C19 C18 120.0(4) . .
C20 C19 C18 121.2(5) . .
C19 C20 C21 120.2(4) . 2_566
C19 C20 H20 119.9 . .
C21 C20 H20 119.9 2_566 .
C19 C21 C20 121.1(4) . 2_566
C19 C21 H21 119.4 . .
C20 C21 H21 119.4 2_566 .
N5 C22 C23 110.5(5) . .
N5 C22 H22 124.8 . .
C23 C22 H22 124.8 . .
C24 C23 C22 105.3(5) . .
C24 C23 H23 127.3 . .
C22 C23 H23 127.3 . .
N6 C24 C23 109.0(4) . .
N6 C24 H24 125.5 . .
C23 C24 H24 125.5 . .
N6 C25 C26 112.7(4) . .
N6 C25 H25A 109.1 . .
C26 C25 H25A 109.1 . .
N6 C25 H25B 109.1 . .
C26 C25 H25B 109.1 . .
H25A C25 H25B 107.8 . .
C31 C26 C27 118.0(4) . .
C31 C26 C25 119.8(4) . .
C27 C26 C25 122.1(4) . .
C28 C27 C26 120.9(4) . .
C28 C27 H27 119.6 . .
C26 C27 H27 119.6 . .
C27 C28 C29 121.5(4) . .
C27 C28 H28 119.3 . .
C29 C28 H28 119.3 . .
C28 C29 C30 117.6(4) . .
C28 C29 C32 118.9(4) . .
C30 C29 C32 123.6(3) . .
C29 C30 C31 120.9(4) . .
C29 C30 H30 119.5 . .
C31 C30 H30 119.5 . .
C26 C31 C30 121.2(4) . .
C26 C31 H31 119.4 . .
C30 C31 H31 119.4 . .
N7 C32 C29 113.9(3) . .
N7 C32 H32A 108.8 . .
C29 C32 H32A 108.8 . .
N7 C32 H32B 108.8 . .
C29 C32 H32B 108.8 . .
H32A C32 H32B 107.7 . .
N7 C33 C34 107.9(4) . .
N7 C33 H33 126.0 . .
C34 C33 H33 126.0 . .
C33 C34 C35 105.5(4) . .
C33 C34 H34 127.2 . .
C35 C34 H34 127.2 . .
N8 C35 C34 110.7(4) . .
N8 C35 H35 124.6 . .
C34 C35 H35 124.6 . .
H1B O1W H1A 105.6(16) . .
H2A O2W H2B 107.7(17) . .
H3A O3W H3B 107.3(17) . .
H4B O4W H4A 103.7(16) . .

loop_
_geom_bond_atom_site_label_1
_geom_bond_atom_site_label_2
_geom_bond_distance
_geom_bond_site_symmetry_2
Ag1 N3 2.234(3) .
Ag1 N1 2.257(3) .
Ag1 O1 2.299(3) .
Ag2 N8 2.110(3) 2_565
Ag2 N5 2.113(3) .
S1 O4 1.404(4) .
S1 O5 1.442(4) .
S1 O3 1.447(4) .
S1 C4 1.761(4) .
N1 C8 1.326(5) .
N1 N2 1.349(4) .
N2 C10 1.338(5) .
N2 C11 1.449(4) .
N3 C15 1.332(5) .
N3 N4 1.350(5) .
N4 C17 1.353(6) .
N4 C18 1.447(6) .
N5 C22 1.335(6) .
N5 N6 1.343(5) .
N6 C24 1.340(7) .
N6 C25 1.455(7) .
N7 C33 1.330(5) .
N7 N8 1.358(4) .
N7 C32 1.452(5) .
N8 C35 1.328(5) .
N8 Ag2 2.110(3) 2_565
O1 C1 1.250(5) .
O2 C1 1.237(5) .
C1 C2 1.517(5) .
C2 C7 1.384(6) .
C2 C3 1.386(5) .
C3 C4 1.402(5) .
C3 H3 0.9300 .
C4 C5 1.371(6) .
C5 C6 1.381(6) .
C5 H5 0.9300 .
C6 C7 1.392(6) .
C6 H6 0.9300 .
C7 H7 0.9300 .
C8 C9 1.383(6) .
C8 H8 0.9300 .
C9 C10 1.354(6) .
C9 H9 0.9300 .
C10 H10 0.9300 .
C11 C12 1.513(4) .
C11 H11A 0.9700 .
C11 H11B 0.9700 .
C12 C13 1.382(5) .
C12 C14 1.388(5) .
C13 C14 1.379(5) 2_576
C13 H13 0.9300 .
C14 C13 1.379(5) 2_576
C14 H14 0.9300 .
C15 C16 1.345(7) .
C15 H15 0.9300 .
C16 C17 1.341(8) .
C16 H16 0.9300 .
C17 H17 0.9300 .
C18 C19 1.514(7) .
C18 H18A 0.9700 .
C18 H18B 0.9700 .
C19 C21 1.363(7) .
C19 C20 1.382(6) .
C20 C21 1.395(7) 2_566
C20 H20 0.9300 .
C21 C20 1.395(7) 2_566
C21 H21 0.9300 .
C22 C23 1.366(7) .
C22 H22 0.9300 .
C23 C24 1.340(9) .
C23 H23 0.9300 .
C24 H24 0.9300 .
C25 C26 1.518(6) .
C25 H25A 0.9700 .
C25 H25B 0.9700 .
C26 C31 1.369(6) .
C26 C27 1.383(6) .
C27 C28 1.377(7) .
C27 H27 0.9300 .
C28 C29 1.377(6) .
C28 H28 0.9300 .
C29 C30 1.384(5) .
C29 C32 1.505(6) .
C30 C31 1.385(6) .
C30 H30 0.9300 .
C31 H31 0.9300 .
C32 H32A 0.9700 .
C32 H32B 0.9700 .
C33 C34 1.359(6) .
C33 H33 0.9300 .
C34 C35 1.373(6) .
C34 H34 0.9300 .
C35 H35 0.9300 .
O1W H1B 0.858(10) .
O1W H1A 0.858(10) .
O2W H2A 0.849(10) .
O2W H2B 0.847(10) .
O3W H3A 0.849(10) .
O3W H3B 0.848(10) .
O4W H4B 0.855(10) .
O4W H4A 0.878(10) .

loop_
_geom_torsion_atom_site_label_1
_geom_torsion_atom_site_label_2
_geom_torsion_atom_site_label_3
_geom_torsion_atom_site_label_4
_geom_torsion
_geom_torsion_site_symmetry_1
_geom_torsion_site_symmetry_4
N3 Ag1 N1 C8 118.1(3) . .
O1 Ag1 N1 C8 -53.8(3) . .
N3 Ag1 N1 N2 -56.4(3) . .
O1 Ag1 N1 N2 131.8(2) . .
C8 N1 N2 C10 -0.2(4) . .
Ag1 N1 N2 C10 175.5(2) . .
C8 N1 N2 C11 -172.5(3) . .
Ag1 N1 N2 C11 3.2(4) . .
N1 Ag1 N3 C15 66.2(4) . .
O1 Ag1 N3 C15 -122.5(3) . .
N1 Ag1 N3 N4 -94.9(3) . .
O1 Ag1 N3 N4 76.4(3) . .
C15 N3 N4 C17 0.2(5) . .
Ag1 N3 N4 C17 164.8(3) . .
C15 N3 N4 C18 177.1(4) . .
Ag1 N3 N4 C18 -18.3(5) . .
N8 Ag2 N5 C22 -148.9(6) 2_565 .
N8 Ag2 N5 N6 29.8(9) 2_565 .
C22 N5 N6 C24 -0.6(5) . .
Ag2 N5 N6 C24 -179.5(3) . .
C22 N5 N6 C25 -177.1(4) . .
Ag2 N5 N6 C25 4.0(5) . .
C33 N7 N8 C35 -0.1(4) . .
C32 N7 N8 C35 -178.7(3) . .
C33 N7 N8 Ag2 -168.5(3) . 2_565
C32 N7 N8 Ag2 12.9(5) . 2_565
N3 Ag1 O1 C1 86.4(3) . .
N1 Ag1 O1 C1 -101.3(3) . .
Ag1 O1 C1 O2 2.4(6) . .
Ag1 O1 C1 C2 -178.0(2) . .
O2 C1 C2 C7 4.2(5) . .
O1 C1 C2 C7 -175.4(4) . .
O2 C1 C2 C3 -178.2(4) . .
O1 C1 C2 C3 2.3(5) . .
C7 C2 C3 C4 1.8(5) . .
C1 C2 C3 C4 -175.9(3) . .
C2 C3 C4 C5 -1.7(6) . .
C2 C3 C4 S1 175.8(3) . .
O4 S1 C4 C5 -121.3(4) . .
O5 S1 C4 C5 -1.4(4) . .
O3 S1 C4 C5 115.6(4) . .
O4 S1 C4 C3 61.3(4) . .
O5 S1 C4 C3 -178.8(3) . .
O3 S1 C4 C3 -61.8(4) . .
C3 C4 C5 C6 0.7(6) . .
S1 C4 C5 C6 -176.7(4) . .
C4 C5 C6 C7 0.2(7) . .
C3 C2 C7 C6 -0.9(6) . .
C1 C2 C7 C6 176.8(4) . .
C5 C6 C7 C2 0.0(7) . .
N2 N1 C8 C9 0.0(4) . .
Ag1 N1 C8 C9 -175.2(3) . .
N1 C8 C9 C10 0.1(4) . .
N1 N2 C10 C9 0.3(4) . .
C11 N2 C10 C9 171.9(3) . .
C8 C9 C10 N2 -0.3(4) . .
C10 N2 C11 C12 -88.8(4) . .
N1 N2 C11 C12 82.0(4) . .
N2 C11 C12 C13 -17.5(5) . .
N2 C11 C12 C14 163.2(3) . .
C14 C12 C13 C14 0.0(6) . 2_576
C11 C12 C13 C14 -179.3(3) . 2_576
C13 C12 C14 C13 0.0(6) . 2_576
C11 C12 C14 C13 179.3(3) . 2_576
N4 N3 C15 C16 -0.6(5) . .
Ag1 N3 C15 C16 -164.6(3) . .
N3 C15 C16 C17 0.7(6) . .
C15 C16 C17 N4 -0.5(6) . .
N3 N4 C17 C16 0.2(6) . .
C18 N4 C17 C16 -176.3(5) . .
N3 N4 C18 C19 66.9(6) . .
C17 N4 C18 C19 -116.9(5) . .
N4 C18 C19 C21 -125.1(5) . .
N4 C18 C19 C20 57.5(6) . .
C21 C19 C20 C21 -0.3(7) . 2_566
C18 C19 C20 C21 177.1(4) . 2_566
C20 C19 C21 C20 0.3(7) . 2_566
C18 C19 C21 C20 -177.2(4) . 2_566
N6 N5 C22 C23 0.1(5) . .
Ag2 N5 C22 C23 179.0(3) . .
N5 C22 C23 C24 0.4(6) . .
N5 N6 C24 C23 0.8(6) . .
C25 N6 C24 C23 177.1(4) . .
C22 C23 C24 N6 -0.8(6) . .
C24 N6 C25 C26 -69.3(6) . .
N5 N6 C25 C26 106.6(5) . .
N6 C25 C26 C31 121.2(5) . .
N6 C25 C26 C27 -59.4(7) . .
C31 C26 C27 C28 -0.7(8) . .
C25 C26 C27 C28 179.9(5) . .
C26 C27 C28 C29 0.9(9) . .
C27 C28 C29 C30 0.0(7) . .
C27 C28 C29 C32 -178.5(5) . .
C28 C29 C30 C31 -1.2(7) . .
C32 C29 C30 C31 177.3(4) . .
C27 C26 C31 C30 -0.5(7) . .
C25 C26 C31 C30 179.0(5) . .
C29 C30 C31 C26 1.4(7) . .
C33 N7 C32 C29 -101.5(5) . .
N8 N7 C32 C29 76.8(4) . .
C28 C29 C32 N7 -179.9(4) . .
C30 C29 C32 N7 1.7(5) . .
N8 N7 C33 C34 0.5(5) . .
C32 N7 C33 C34 179.0(4) . .
N7 C33 C34 C35 -0.6(5) . .
N7 N8 C35 C34 -0.3(5) . .
Ag2 N8 C35 C34 167.9(3) 2_565 .
C33 C34 C35 N8 0.6(6) . .
